data_7040247
loop_
_publ_author_name
'W\"achtler, Erik'
'Gericke, Robert'
'Brendler, Erica'
'Gerke, Birgit'
'Langer, Thorsten'
'P\"ottgen, Rainer'
'Zhechkov, Lyuben'
'Heine, Thomas'
'Wagler, J\"org'

_publ_section_title
;
 Group 10-group 14 metal complexes [E-TM](IV): the role of the group 14
 site as an L, X and Z-type ligand.
;
_journal_issue 36
_journal_name_full 'Dalton transactions (Cambridge, England : 2003)'
_journal_page_first 14252
_journal_page_last 14264
_journal_paper_doi 10.1039/c6dt01621a
_journal_volume 45
_journal_year 2016
_chemical_formula_moiety 'C28 H23 Cl2 Ge N2 P Pd S2'
_chemical_formula_sum 'C28 H23 Cl2 Ge N2 P Pd S2'
_chemical_formula_weight 732.46
_chemical_name_systematic
;
 ?
;
_space_group_IT_number 2
_symmetry_cell_setting triclinic
_symmetry_space_group_name_Hall '-P 1'
_symmetry_space_group_name_H-M 'P -1'
_atom_sites_solution_hydrogens geom
_atom_sites_solution_primary direct
_atom_sites_solution_secondary difmap
_audit_creation_method SHELXL-97
_audit_update_record
;
2016-08-03 deposited with the CCDC.
2016-08-08 downloaded from the CCDC.
;
_cell_angle_alpha 60.360(4)
_cell_angle_beta 81.827(4)
_cell_angle_gamma 75.635(4)
_cell_formula_units_Z 2
_cell_length_a 11.7504(6)
_cell_length_b 11.9994(6)
_cell_length_c 12.0861(6)
_cell_measurement_reflns_used 35961
_cell_measurement_temperature 200(2)
_cell_measurement_theta_max 32.29
_cell_measurement_theta_min 2.39
_cell_volume 1434.44(14)
_computing_cell_refinement 'STOE X-AREA'
_computing_data_collection 'STOE X-AREA'
_computing_data_reduction 'STOE X-RED'
_computing_molecular_graphics 'ORTEP32 (Farugia)'
_computing_publication_material 'Ciftab (Sheldrick)'
_computing_structure_refinement 'SHELXL-97 (Sheldrick, 1997)'
_computing_structure_solution 'SHELXS-97 (Sheldrick, 1997)'
_diffrn_ambient_temperature 200(2)
_diffrn_measured_fraction_theta_full 0.999
_diffrn_measured_fraction_theta_max 0.999
_diffrn_measurement_device_type 'STOE IPDS 2T'
_diffrn_measurement_method 'omega scans'
_diffrn_radiation_monochromator graphite
_diffrn_radiation_source 'fine-focus sealed tube'
_diffrn_radiation_type MoK\a
_diffrn_radiation_wavelength 0.71073
_diffrn_reflns_av_R_equivalents 0.0228
_diffrn_reflns_av_sigmaI/netI 0.0181
_diffrn_reflns_limit_h_max 17
_diffrn_reflns_limit_h_min -17
_diffrn_reflns_limit_k_max 17
_diffrn_reflns_limit_k_min -17
_diffrn_reflns_limit_l_max 18
_diffrn_reflns_limit_l_min -17
_diffrn_reflns_number 29868
_diffrn_reflns_theta_full 32.00
_diffrn_reflns_theta_max 32.00
_diffrn_reflns_theta_min 2.67
_exptl_absorpt_coefficient_mu 2.084
_exptl_absorpt_correction_T_max 0.7078
_exptl_absorpt_correction_T_min 0.5676
_exptl_absorpt_correction_type integration
_exptl_absorpt_process_details xshape
_exptl_crystal_colour orange
_exptl_crystal_density_diffrn 1.696
_exptl_crystal_density_method 'not measured'
_exptl_crystal_description block
_exptl_crystal_F_000 728
_exptl_crystal_size_max 0.45
_exptl_crystal_size_mid 0.35
_exptl_crystal_size_min 0.20
_refine_diff_density_max 0.415
_refine_diff_density_min -0.479
_refine_diff_density_rms 0.059
_refine_ls_extinction_method none
_refine_ls_goodness_of_fit_ref 1.043
_refine_ls_hydrogen_treatment constr
_refine_ls_matrix_type full
_refine_ls_number_parameters 334
_refine_ls_number_reflns 9947
_refine_ls_number_restraints 0
_refine_ls_restrained_S_all 1.043
_refine_ls_R_factor_all 0.0261
_refine_ls_R_factor_gt 0.0212
_refine_ls_shift/su_max 0.005
_refine_ls_shift/su_mean 0.000
_refine_ls_structure_factor_coef Fsqd
_refine_ls_weighting_details 'calc w=1/[\s^2^(Fo^2^)+(0.0229P)^2^+0.5260P] where P=(Fo^2^+2Fc^2^)/3'
_refine_ls_weighting_scheme calc
_refine_ls_wR_factor_gt 0.0504
_refine_ls_wR_factor_ref 0.0522
_reflns_number_gt 8892
_reflns_number_total 9947
_reflns_threshold_expression >2sigma(I)
_cod_data_source_file c6dt01621a2.cif
_cod_data_source_block 4
_cod_depositor_comments 'Adding full bibliography for 7040238--7040250.cif.'
_cod_original_cell_volume 1434.44(12)
_cod_database_code 7040247

loop_
_symmetry_equiv_pos_as_xyz
'x, y, z'
'-x, -y, -z'

loop_
_atom_site_label
_atom_site_type_symbol
_atom_site_fract_x
_atom_site_fract_y
_atom_site_fract_z
_atom_site_U_iso_or_equiv
_atom_site_adp_type
_atom_site_occupancy
_atom_site_symmetry_multiplicity
_atom_site_calc_flag
_atom_site_refinement_flags
Pd1 Pd 0.293173(7) 0.839978(8) 0.253937(9) 0.02132(3) Uani 1 1 d .
Ge1 Ge 0.318028(11) 1.029064(12) 0.257097(13) 0.02328(3) Uani 1 1 d .
Cl1 Cl 0.36180(4) 1.03390(4) 0.42605(4) 0.04059(8) Uani 1 1 d .
Cl2 Cl 0.29211(3) 1.23132(3) 0.09453(4) 0.03461(7) Uani 1 1 d .
S1 S 0.09565(3) 0.88011(4) 0.30389(4) 0.02984(7) Uani 1 1 d .
S2 S 0.48681(3) 0.79968(4) 0.19814(5) 0.03794(9) Uani 1 1 d .
P1 P 0.27649(3) 0.63984(3) 0.27016(3) 0.02135(6) Uani 1 1 d .
N1 N 0.13431(10) 1.08999(11) 0.30849(11) 0.0254(2) Uani 1 1 d .
N2 N 0.50138(10) 1.01740(11) 0.20539(13) 0.0303(2) Uani 1 1 d .
C1 C 0.05568(11) 1.01989(13) 0.32184(12) 0.0248(2) Uani 1 1 d .
C2 C -0.06268(12) 1.05632(15) 0.35502(13) 0.0304(3) Uani 1 1 d .
H2 H -0.1187 1.0075 0.3632 0.036 Uiso 1 1 calc R
C3 C -0.09576(13) 1.16296(16) 0.37531(14) 0.0353(3) Uani 1 1 d .
H3 H -0.1748 1.1877 0.3986 0.042 Uiso 1 1 calc R
C4 C -0.01305(14) 1.23491(16) 0.36161(15) 0.0367(3) Uani 1 1 d .
H4 H -0.0346 1.3090 0.3752 0.044 Uiso 1 1 calc R
C5 C 0.10025(13) 1.19574(14) 0.32798(14) 0.0323(3) Uani 1 1 d .
H5 H 0.1570 1.2445 0.3180 0.039 Uiso 1 1 calc R
C6 C 0.55555(11) 0.92101(13) 0.17853(15) 0.0293(3) Uani 1 1 d .
C7 C 0.67388(12) 0.91270(15) 0.13543(18) 0.0377(3) Uani 1 1 d .
H7 H 0.7111 0.8463 0.1133 0.045 Uiso 1 1 calc R
C8 C 0.73471(13) 1.00110(17) 0.12573(19) 0.0422(4) Uani 1 1 d .
H8 H 0.8149 0.9952 0.0985 0.051 Uiso 1 1 calc R
C9 C 0.67822(14) 1.09964(17) 0.1560(2) 0.0438(4) Uani 1 1 d .
H9 H 0.7191 1.1615 0.1502 0.053 Uiso 1 1 calc R
C10 C 0.56225(14) 1.10523(16) 0.19430(19) 0.0402(4) Uani 1 1 d .
H10 H 0.5230 1.1730 0.2138 0.048 Uiso 1 1 calc R
C11 C 0.18310(10) 0.65351(12) 0.15342(12) 0.0234(2) Uani 1 1 d .
C12 C 0.19574(13) 0.55190(14) 0.12382(15) 0.0321(3) Uani 1 1 d .
H12 H 0.2545 0.4748 0.1639 0.039 Uiso 1 1 calc R
C13 C 0.12253(14) 0.56339(17) 0.03581(17) 0.0382(3) Uani 1 1 d .
H13 H 0.1317 0.4944 0.0158 0.046 Uiso 1 1 calc R
C14 C 0.03641(13) 0.67559(17) -0.02243(15) 0.0362(3) Uani 1 1 d .
H14 H -0.0139 0.6829 -0.0816 0.043 Uiso 1 1 calc R
C15 C 0.02354(13) 0.77660(15) 0.00517(14) 0.0326(3) Uani 1 1 d .
H15 H -0.0355 0.8534 -0.0352 0.039 Uiso 1 1 calc R
C16 C 0.09697(12) 0.76653(13) 0.09229(12) 0.0271(2) Uani 1 1 d .
H16 H 0.0883 0.8370 0.1101 0.032 Uiso 1 1 calc R
C17 C 0.41216(10) 0.53319(12) 0.25666(13) 0.0240(2) Uani 1 1 d .
C18 C 0.47044(12) 0.57326(14) 0.13794(14) 0.0296(3) Uani 1 1 d .
H18 H 0.4386 0.6539 0.0670 0.036 Uiso 1 1 calc R
C19 C 0.57446(13) 0.49574(16) 0.12325(17) 0.0360(3) Uani 1 1 d .
H19 H 0.6134 0.5231 0.0424 0.043 Uiso 1 1 calc R
C20 C 0.62140(14) 0.37835(17) 0.22686(19) 0.0419(4) Uani 1 1 d .
H20 H 0.6927 0.3254 0.2169 0.050 Uiso 1 1 calc R
C21 C 0.56483(15) 0.33821(17) 0.34438(19) 0.0468(4) Uani 1 1 d .
H21 H 0.5973 0.2575 0.4149 0.056 Uiso 1 1 calc R
C22 C 0.46003(13) 0.41547(14) 0.36051(16) 0.0360(3) Uani 1 1 d .
H22 H 0.4218 0.3878 0.4418 0.043 Uiso 1 1 calc R
C23 C 0.21766(11) 0.53639(13) 0.42634(13) 0.0274(2) Uani 1 1 d .
C24 C 0.15292(15) 0.44505(17) 0.44622(18) 0.0436(4) Uani 1 1 d .
H24 H 0.1340 0.4383 0.3762 0.052 Uiso 1 1 calc R
C25 C 0.11601(18) 0.3635(2) 0.5691(2) 0.0599(6) Uani 1 1 d .
H25 H 0.0715 0.3016 0.5826 0.072 Uiso 1 1 calc R
C26 C 0.14357(17) 0.3722(2) 0.67087(19) 0.0581(6) Uani 1 1 d .
H26 H 0.1175 0.3167 0.7542 0.070 Uiso 1 1 calc R
C27 C 0.2091(2) 0.4612(2) 0.65270(18) 0.0546(5) Uani 1 1 d .
H27 H 0.2291 0.4658 0.7236 0.065 Uiso 1 1 calc R
C28 C 0.24581(16) 0.54412(16) 0.53021(15) 0.0405(3) Uani 1 1 d .
H28 H 0.2901 0.6060 0.5175 0.049 Uiso 1 1 calc R

loop_
_atom_site_aniso_label
_atom_site_aniso_U_11
_atom_site_aniso_U_22
_atom_site_aniso_U_33
_atom_site_aniso_U_23
_atom_site_aniso_U_13
_atom_site_aniso_U_12
Pd1 0.02010(4) 0.01697(4) 0.02819(5) -0.01142(3) -0.00043(3) -0.00473(3)
Ge1 0.02449(6) 0.01798(6) 0.02931(7) -0.01217(5) -0.00260(5) -0.00464(4)
Cl1 0.04314(19) 0.0461(2) 0.03993(19) -0.02473(17) -0.01155(15) -0.00641(16)
Cl2 0.03566(16) 0.02242(13) 0.03672(17) -0.00870(12) 0.00237(13) -0.00497(12)
S1 0.02448(13) 0.03140(16) 0.04210(18) -0.02365(14) 0.00677(12) -0.01067(12)
S2 0.02249(14) 0.02965(16) 0.0717(3) -0.03255(18) 0.00497(15) -0.00695(12)
P1 0.02183(13) 0.01672(12) 0.02555(14) -0.00944(11) -0.00177(10) -0.00493(10)
N1 0.0268(5) 0.0231(5) 0.0274(5) -0.0140(4) 0.0003(4) -0.0030(4)
N2 0.0250(5) 0.0239(5) 0.0447(7) -0.0172(5) -0.0017(4) -0.0076(4)
C1 0.0244(5) 0.0260(6) 0.0222(5) -0.0112(4) -0.0007(4) -0.0028(4)
C2 0.0238(5) 0.0370(7) 0.0277(6) -0.0153(5) -0.0009(4) -0.0021(5)
C3 0.0296(6) 0.0407(8) 0.0287(6) -0.0175(6) -0.0021(5) 0.0068(6)
C4 0.0412(8) 0.0331(7) 0.0339(7) -0.0204(6) -0.0016(6) 0.0054(6)
C5 0.0375(7) 0.0275(6) 0.0347(7) -0.0191(6) 0.0000(5) -0.0025(5)
C6 0.0233(5) 0.0232(6) 0.0411(7) -0.0143(5) -0.0020(5) -0.0063(4)
C7 0.0241(6) 0.0318(7) 0.0582(10) -0.0230(7) 0.0035(6) -0.0067(5)
C8 0.0258(6) 0.0376(8) 0.0614(11) -0.0208(8) 0.0025(6) -0.0116(6)
C9 0.0313(7) 0.0365(8) 0.0690(12) -0.0252(8) -0.0015(7) -0.0156(6)
C10 0.0317(7) 0.0319(7) 0.0663(11) -0.0284(8) -0.0009(7) -0.0113(6)
C11 0.0229(5) 0.0219(5) 0.0260(5) -0.0110(4) -0.0011(4) -0.0067(4)
C12 0.0308(6) 0.0283(6) 0.0424(8) -0.0204(6) -0.0075(5) -0.0032(5)
C13 0.0398(7) 0.0398(8) 0.0478(9) -0.0290(7) -0.0080(6) -0.0080(6)
C14 0.0360(7) 0.0453(8) 0.0316(7) -0.0193(6) -0.0066(5) -0.0106(6)
C15 0.0320(6) 0.0351(7) 0.0262(6) -0.0118(5) -0.0060(5) -0.0028(5)
C16 0.0299(6) 0.0242(5) 0.0248(6) -0.0105(5) -0.0029(4) -0.0033(5)
C17 0.0228(5) 0.0180(5) 0.0330(6) -0.0132(5) -0.0042(4) -0.0033(4)
C18 0.0286(6) 0.0263(6) 0.0337(7) -0.0152(5) -0.0016(5) -0.0030(5)
C19 0.0292(6) 0.0390(8) 0.0479(9) -0.0287(7) 0.0025(6) -0.0048(6)
C20 0.0306(7) 0.0380(8) 0.0614(11) -0.0312(8) -0.0064(7) 0.0053(6)
C21 0.0396(8) 0.0301(7) 0.0557(10) -0.0138(7) -0.0123(7) 0.0088(6)
C22 0.0339(7) 0.0256(6) 0.0383(8) -0.0093(6) -0.0059(6) 0.0003(5)
C23 0.0272(6) 0.0219(5) 0.0276(6) -0.0082(5) 0.0009(4) -0.0050(4)
C24 0.0424(8) 0.0384(8) 0.0433(9) -0.0093(7) 0.0014(7) -0.0215(7)
C25 0.0477(10) 0.0480(11) 0.0580(12) -0.0002(9) 0.0047(8) -0.0260(9)
C26 0.0456(9) 0.0477(10) 0.0392(9) 0.0051(8) 0.0102(7) -0.0040(8)
C27 0.0673(12) 0.0480(10) 0.0289(8) -0.0096(7) 0.0008(8) -0.0001(9)
C28 0.0542(9) 0.0330(7) 0.0304(7) -0.0122(6) -0.0011(6) -0.0090(7)

loop_
_atom_type_symbol
_atom_type_description
_atom_type_scat_dispersion_real
_atom_type_scat_dispersion_imag
_atom_type_scat_source
C C 0.0033 0.0016 'International Tables Vol C Tables 4.2.6.8 and 6.1.1.4'
H H 0.0000 0.0000 'International Tables Vol C Tables 4.2.6.8 and 6.1.1.4'
Ge Ge 0.1547 1.8001 'International Tables Vol C Tables 4.2.6.8 and 6.1.1.4'
N N 0.0061 0.0033 'International Tables Vol C Tables 4.2.6.8 and 6.1.1.4'
S S 0.1246 0.1234 'International Tables Vol C Tables 4.2.6.8 and 6.1.1.4'
Pd Pd -0.9988 1.0072 'International Tables Vol C Tables 4.2.6.8 and 6.1.1.4'
Cl Cl 0.1484 0.1585 'International Tables Vol C Tables 4.2.6.8 and 6.1.1.4'
P P 0.1023 0.0942 'International Tables Vol C Tables 4.2.6.8 and 6.1.1.4'

loop_
_geom_angle_atom_site_label_1
_geom_angle_atom_site_label_2
_geom_angle_atom_site_label_3
_geom_angle
S2 Pd1 S1 177.825(15)
S2 Pd1 P1 89.077(12)
S1 Pd1 P1 89.743(12)
S2 Pd1 Ge1 89.936(11)
S1 Pd1 Ge1 91.409(10)
P1 Pd1 Ge1 174.548(9)
N2 Ge1 N1 164.54(4)
N2 Ge1 Cl1 86.88(4)
N1 Ge1 Cl1 84.84(3)
N2 Ge1 Cl2 85.78(3)
N1 Ge1 Cl2 84.52(3)
Cl1 Ge1 Cl2 108.572(17)
N2 Ge1 Pd1 98.71(3)
N1 Ge1 Pd1 96.73(3)
Cl1 Ge1 Pd1 125.330(14)
Cl2 Ge1 Pd1 126.026(13)
C1 S1 Pd1 111.17(4)
C6 S2 Pd1 111.24(5)
C23 P1 C17 102.93(6)
C23 P1 C11 106.30(6)
C17 P1 C11 102.65(6)
C23 P1 Pd1 110.71(5)
C17 P1 Pd1 117.01(4)
C11 P1 Pd1 115.91(4)
C1 N1 C5 119.79(12)
C1 N1 Ge1 118.96(8)
C5 N1 Ge1 121.24(9)
C6 N2 C10 119.49(12)
C6 N2 Ge1 117.32(9)
C10 N2 Ge1 123.14(10)
N1 C1 C2 120.28(12)
N1 C1 S1 121.70(9)
C2 C1 S1 118.00(10)
C3 C2 C1 119.32(14)
C3 C2 H2 120.3
C1 C2 H2 120.3
C2 C3 C4 119.89(13)
C2 C3 H3 120.1
C4 C3 H3 120.1
C5 C4 C3 118.20(14)
C5 C4 H4 120.9
C3 C4 H4 120.9
N1 C5 C4 122.51(14)
N1 C5 H5 118.7
C4 C5 H5 118.7
N2 C6 C7 120.42(12)
N2 C6 S2 122.53(10)
C7 C6 S2 117.03(11)
C8 C7 C6 119.54(15)
C8 C7 H7 120.2
C6 C7 H7 120.2
C7 C8 C9 119.59(14)
C7 C8 H8 120.2
C9 C8 H8 120.2
C10 C9 C8 118.46(14)
C10 C9 H9 120.8
C8 C9 H9 120.8
N2 C10 C9 122.45(15)
N2 C10 H10 118.8
C9 C10 H10 118.8
C16 C11 C12 118.79(12)
C16 C11 P1 120.01(10)
C12 C11 P1 121.21(10)
C13 C12 C11 120.37(13)
C13 C12 H12 119.8
C11 C12 H12 119.8
C14 C13 C12 119.95(14)
C14 C13 H13 120.0
C12 C13 H13 120.0
C15 C14 C13 120.27(13)
C15 C14 H14 119.9
C13 C14 H14 119.9
C14 C15 C16 120.22(14)
C14 C15 H15 119.9
C16 C15 H15 119.9
C11 C16 C15 120.39(13)
C11 C16 H16 119.8
C15 C16 H16 119.8
C22 C17 C18 119.47(12)
C22 C17 P1 122.20(11)
C18 C17 P1 118.32(10)
C19 C18 C17 120.39(14)
C19 C18 H18 119.8
C17 C18 H18 119.8
C20 C19 C18 119.87(15)
C20 C19 H19 120.1
C18 C19 H19 120.1
C21 C20 C19 120.18(14)
C21 C20 H20 119.9
C19 C20 H20 119.9
C20 C21 C22 120.52(15)
C20 C21 H21 119.7
C22 C21 H21 119.7
C17 C22 C21 119.56(15)
C17 C22 H22 120.2
C21 C22 H22 120.2
C24 C23 C28 119.41(14)
C24 C23 P1 122.52(12)
C28 C23 P1 117.93(11)
C23 C24 C25 119.82(18)
C23 C24 H24 120.1
C25 C24 H24 120.1
C26 C25 C24 120.43(19)
C26 C25 H25 119.8
C24 C25 H25 119.8
C25 C26 C27 120.36(17)
C25 C26 H26 119.8
C27 C26 H26 119.8
C26 C27 C28 119.9(2)
C26 C27 H27 120.1
C28 C27 H27 120.1
C27 C28 C23 120.12(17)
C27 C28 H28 119.9
C23 C28 H28 119.9

loop_
_geom_bond_atom_site_label_1
_geom_bond_atom_site_label_2
_geom_bond_distance
Pd1 S2 2.2817(4)
Pd1 S1 2.3060(4)
Pd1 P1 2.3667(3)
Pd1 Ge1 2.37749(19)
Ge1 N2 2.1462(12)
Ge1 N1 2.2057(11)
Ge1 Cl1 2.2063(4)
Ge1 Cl2 2.2204(4)
S1 C1 1.7381(13)
S2 C6 1.7367(13)
P1 C23 1.8219(13)
P1 C17 1.8237(12)
P1 C11 1.8287(13)
N1 C1 1.3402(17)
N1 C5 1.3575(17)
N2 C6 1.3399(18)
N2 C10 1.3592(17)
C1 C2 1.4140(18)
C2 C3 1.373(2)
C2 H2 0.9500
C3 C4 1.395(2)
C3 H3 0.9500
C4 C5 1.372(2)
C4 H4 0.9500
C5 H5 0.9500
C6 C7 1.4111(19)
C7 C8 1.371(2)
C7 H7 0.9500
C8 C9 1.393(2)
C8 H8 0.9500
C9 C10 1.372(2)
C9 H9 0.9500
C10 H10 0.9500
C11 C16 1.3963(17)
C11 C12 1.4010(18)
C12 C13 1.395(2)
C12 H12 0.9500
C13 C14 1.386(2)
C13 H13 0.9500
C14 C15 1.378(2)
C14 H14 0.9500
C15 C16 1.3959(19)
C15 H15 0.9500
C16 H16 0.9500
C17 C22 1.3929(19)
C17 C18 1.4003(19)
C18 C19 1.3886(19)
C18 H18 0.9500
C19 C20 1.387(2)
C19 H19 0.9500
C20 C21 1.380(3)
C20 H20 0.9500
C21 C22 1.399(2)
C21 H21 0.9500
C22 H22 0.9500
C23 C24 1.392(2)
C23 C28 1.394(2)
C24 C25 1.393(3)
C24 H24 0.9500
C25 C26 1.373(4)
C25 H25 0.9500
C26 C27 1.382(3)
C26 H26 0.9500
C27 C28 1.394(2)
C27 H27 0.9500
C28 H28 0.9500

loop_
_geom_torsion_atom_site_label_1
_geom_torsion_atom_site_label_2
_geom_torsion_atom_site_label_3
_geom_torsion_atom_site_label_4
_geom_torsion
S2 Pd1 Ge1 N2 0.07(4)
S1 Pd1 Ge1 N2 -178.22(4)
S2 Pd1 Ge1 N1 179.28(3)
S1 Pd1 Ge1 N1 0.99(3)
S2 Pd1 Ge1 Cl1 -92.28(2)
S1 Pd1 Ge1 Cl1 89.428(19)
S2 Pd1 Ge1 Cl2 91.176(19)
S1 Pd1 Ge1 Cl2 -87.115(17)
P1 Pd1 S1 C1 174.16(5)
Ge1 Pd1 S1 C1 -0.51(5)
P1 Pd1 S2 C6 -177.11(6)
Ge1 Pd1 S2 C6 -2.47(6)
S2 Pd1 P1 C23 125.32(5)
S1 Pd1 P1 C23 -56.51(5)
S2 Pd1 P1 C17 7.85(5)
S1 Pd1 P1 C17 -173.97(5)
S2 Pd1 P1 C11 -113.53(5)
S1 Pd1 P1 C11 64.64(5)
N2 Ge1 N1 C1 175.26(15)
Cl1 Ge1 N1 C1 -126.84(10)
Cl2 Ge1 N1 C1 123.89(10)
Pd1 Ge1 N1 C1 -1.81(10)
N2 Ge1 N1 C5 -5.5(2)
Cl1 Ge1 N1 C5 52.45(11)
Cl2 Ge1 N1 C5 -56.82(11)
Pd1 Ge1 N1 C5 177.48(10)
N1 Ge1 N2 C6 -173.88(14)
Cl1 Ge1 N2 C6 128.45(11)
Cl2 Ge1 N2 C6 -122.65(11)
Pd1 Ge1 N2 C6 3.17(11)
N1 Ge1 N2 C10 3.5(3)
Cl1 Ge1 N2 C10 -54.13(13)
Cl2 Ge1 N2 C10 54.77(13)
Pd1 Ge1 N2 C10 -179.41(13)
C5 N1 C1 C2 0.55(19)
Ge1 N1 C1 C2 179.85(9)
C5 N1 C1 S1 -177.55(10)
Ge1 N1 C1 S1 1.75(14)
Pd1 S1 C1 N1 -0.70(12)
Pd1 S1 C1 C2 -178.85(9)
N1 C1 C2 C3 -1.0(2)
S1 C1 C2 C3 177.18(11)
C1 C2 C3 C4 0.8(2)
C2 C3 C4 C5 -0.1(2)
C1 N1 C5 C4 0.1(2)
Ge1 N1 C5 C4 -179.15(11)
C3 C4 C5 N1 -0.4(2)
C10 N2 C6 C7 -1.9(2)
Ge1 N2 C6 C7 175.66(12)
C10 N2 C6 S2 176.52(13)
Ge1 N2 C6 S2 -5.96(17)
Pd1 S2 C6 N2 5.77(15)
Pd1 S2 C6 C7 -175.80(11)
N2 C6 C7 C8 2.5(3)
S2 C6 C7 C8 -176.01(14)
C6 C7 C8 C9 -1.3(3)
C7 C8 C9 C10 -0.3(3)
C6 N2 C10 C9 0.2(3)
Ge1 N2 C10 C9 -177.20(15)
C8 C9 C10 N2 0.9(3)
C23 P1 C11 C16 101.50(11)
C17 P1 C11 C16 -150.76(10)
Pd1 P1 C11 C16 -21.98(12)
C23 P1 C11 C12 -78.25(12)
C17 P1 C11 C12 29.48(12)
Pd1 P1 C11 C12 158.27(10)
C16 C11 C12 C13 -0.7(2)
P1 C11 C12 C13 179.08(12)
C11 C12 C13 C14 -0.3(2)
C12 C13 C14 C15 0.7(3)
C13 C14 C15 C16 -0.2(2)
C12 C11 C16 C15 1.2(2)
P1 C11 C16 C15 -178.56(11)
C14 C15 C16 C11 -0.8(2)
C23 P1 C17 C22 -12.42(13)
C11 P1 C17 C22 -122.71(12)
Pd1 P1 C17 C22 109.20(11)
C23 P1 C17 C18 168.77(10)
C11 P1 C17 C18 58.49(11)
Pd1 P1 C17 C18 -69.61(11)
C22 C17 C18 C19 0.7(2)
P1 C17 C18 C19 179.56(11)
C17 C18 C19 C20 -0.4(2)
C18 C19 C20 C21 0.2(3)
C19 C20 C21 C22 -0.3(3)
C18 C17 C22 C21 -0.8(2)
P1 C17 C22 C21 -179.57(13)
C20 C21 C22 C17 0.6(3)
C17 P1 C23 C24 -82.49(14)
C11 P1 C23 C24 25.04(14)
Pd1 P1 C23 C24 151.71(12)
C17 P1 C23 C28 93.23(12)
C11 P1 C23 C28 -159.24(12)
Pd1 P1 C23 C28 -32.57(13)
C28 C23 C24 C25 0.7(3)
P1 C23 C24 C25 176.32(15)
C23 C24 C25 C26 -0.3(3)
C24 C25 C26 C27 -0.5(3)
C25 C26 C27 C28 1.0(3)
C26 C27 C28 C23 -0.7(3)
C24 C23 C28 C27 -0.1(2)
P1 C23 C28 C27 -175.99(14)
